data_7009167
loop_
_publ_author_name
'Deacon, Glen B.'
'Delbridge, Ewan E.'
'Forsyth, Craig M.'
'Skelton, Brian W.'
'White, Allan H.'

_publ_section_title
;
 Novel pyrazolate coordination modes and unusual
 Tl&#x200A;&#x200A;&#x00B7;&#x2005;&#x00B7;&#x2005;&#x00B7;&#x200A;&#x200A;Tl
 or Tl-\p-(phenyl) interactions in the crystal structures of
 [{Tl3(Ph2pz)3}n], [{Tl4(Ph2pz)4}n], [{Tl4(Ph2pz)3(OH)}2] and
 [{Tl4(MePhpz)3(OH)}n] (Ph2pz&#x2005;=&#x2005;3,5-diphenylpyrazolate;
 MePhpz&#x2005;=&#x2005;3-methyl-5-phenylpyrazolate)
;
_journal_issue 5
_journal_name_full 'Journal of the Chemical Society, Dalton Transactions'
_journal_page_first 745
_journal_paper_doi 10.1039/a909048g
_journal_year 2000
_chemical_formula_sum 'C64 H54 N8 O2 Tl4'
_chemical_formula_weight 1784.63
_chemical_name_systematic
; 
 [(3,5-diphenylpyrazolato)thallium(I)].1,2-dimethoxyethane 
;
_space_group_IT_number 14
_symmetry_cell_setting monoclinic
_symmetry_space_group_name_Hall '-P 2yn'
_symmetry_space_group_name_H-M 'P 1 21/n 1'
_atom_sites_solution_hydrogens geom
_atom_sites_solution_primary direct
_atom_sites_solution_secondary difmap
_audit_creation_method SHELXL-97
_cell_angle_alpha 90.00
_cell_angle_beta 93.37(3)
_cell_angle_gamma 90.00
_cell_formula_units_Z 4
_cell_length_a 11.367(2)
_cell_length_b 17.566(4)
_cell_length_c 28.465(6)
_cell_measurement_temperature 123(2)
_cell_volume 5674(2)
_computing_cell_refinement 'DENZO-SMN (Otwinowski and Minor, 1997)'
_computing_data_collection 'COLLECT (Nonius B.V., 1998)'
_computing_data_reduction 'DENZO-SMN (Otwinowski and Minor, 1997)'
_computing_molecular_graphics 'SHELXTL-PLUS (Siemans, 1993)'
_computing_structure_refinement 'SHELXL-97 (Sheldrick, 1997)'
_computing_structure_solution 'SHELXS-97 (Sheldrick, 1990)'
_diffrn_ambient_temperature 123(2)
_diffrn_measured_fraction_theta_full 0.890
_diffrn_measured_fraction_theta_max 0.890
_diffrn_measurement_device_type 'Enraf Nonius CCD'
_diffrn_radiation_monochromator graphite
_diffrn_radiation_source 'fine-focus sealed tube'
_diffrn_radiation_type MoK\a
_diffrn_radiation_wavelength 0.71073
_diffrn_reflns_av_R_equivalents 0.0000
_diffrn_reflns_av_sigmaI/netI 0.0611
_diffrn_reflns_limit_h_max 15
_diffrn_reflns_limit_h_min 0
_diffrn_reflns_limit_k_max 20
_diffrn_reflns_limit_k_min 0
_diffrn_reflns_limit_l_max 37
_diffrn_reflns_limit_l_min -37
_diffrn_reflns_number 12968
_diffrn_reflns_theta_full 28.31
_diffrn_reflns_theta_max 28.31
_diffrn_reflns_theta_min 2.93
_diffrn_standards_decay_% 0
_exptl_absorpt_coefficient_mu 11.378
_exptl_crystal_colour colourless
_exptl_crystal_density_diffrn 2.089
_exptl_crystal_density_meas ?
_exptl_crystal_density_method .
_exptl_crystal_description prismatic
_exptl_crystal_F_000 3336
_exptl_crystal_size_max 0.25
_exptl_crystal_size_mid 0.18
_exptl_crystal_size_min 0.13
_refine_diff_density_max 4.825
_refine_diff_density_min -2.911
_refine_diff_density_rms 0.304
_refine_ls_extinction_method none
_refine_ls_goodness_of_fit_ref 1.073
_refine_ls_hydrogen_treatment mixed
_refine_ls_matrix_type full
_refine_ls_number_parameters 694
_refine_ls_number_reflns 12968
_refine_ls_number_restraints 0
_refine_ls_restrained_S_all 1.073
_refine_ls_R_factor_all 0.0831
_refine_ls_R_factor_gt 0.0549
_refine_ls_shift/su_max 0.001
_refine_ls_shift/su_mean 0.000
_refine_ls_structure_factor_coef Fsqd
_refine_ls_weighting_details 'w=1/[\s^2^(Fo^2^)+(0.0692P)^2^+74.3534P] where P=(Fo^2^+2Fc^2^)/3'
_refine_ls_weighting_scheme calc
_refine_ls_wR_factor_gt 0.1328
_refine_ls_wR_factor_ref 0.1439
_reflns_number_gt 9643
_reflns_number_total 12968
_reflns_threshold_expression >2sigma(I)
_cod_data_source_file a909048g.txt
_cod_data_source_block ewantl
_cod_depositor_comments
;
The following automatic conversions were performed:

'_refine_ls_weighting_scheme' value 'calc
w=1/[\s^2^(Fo^2^)+(0.0692P)^2^+74.3534P] where P=(Fo^2^+2Fc^2^)/3'
was changed to 'calc'. New tag '_refine_ls_weighting_details' was
created. The value of the new tag was set to
'w=1/[\s^2^(Fo^2^)+(0.0692P)^2^+74.3534P] where P=(Fo^2^+2Fc^2^)/3'.

Automatic conversion script
Id: cif_fix_values 3143 2015-03-26 13:38:13Z robertas 
;
_cod_original_sg_symbol_H-M p_1_21/n_1
_cod_database_code 7009167

loop_
_symmetry_equiv_pos_as_xyz
'x, y, z'
'-x+1/2, y+1/2, -z+1/2'
'-x, -y, -z'
'x-1/2, -y-1/2, z-1/2'

loop_
_atom_site_label
_atom_site_type_symbol
_atom_site_fract_x
_atom_site_fract_y
_atom_site_fract_z
_atom_site_U_iso_or_equiv
_atom_site_adp_type
_atom_site_occupancy
_atom_site_calc_flag
_atom_site_refinement_flags
_atom_site_disorder_assembly
_atom_site_disorder_group
Tl1 Tl 0.40188(3) 0.08338(2) 0.405284(14) 0.02087(10) Uani 1 d . . .
Tl2 Tl 0.39669(3) 0.24687(2) 0.278491(14) 0.02130(10) Uani 1 d . . .
Tl3 Tl 0.05359(3) 0.16759(2) 0.332843(14) 0.02010(10) Uani 1 d . . .
Tl4 Tl 0.31218(3) 0.00542(2) 0.269167(15) 0.02232(11) Uani 1 d . . .
N11 N 0.5161(7) 0.0655(5) 0.3252(3) 0.0207(18) Uani 1 d . . .
N12 N 0.4961(8) 0.1063(5) 0.2851(3) 0.0227(19) Uani 1 d . . .
N21 N 0.2140(8) 0.1263(5) 0.2288(3) 0.0226(19) Uani 1 d . . .
N22 N 0.1814(7) 0.1874(5) 0.2575(3) 0.0188(18) Uani 1 d . . .
N31 N 0.2428(8) 0.2121(5) 0.3807(3) 0.0207(19) Uani 1 d . . .
N32 N 0.3558(7) 0.2262(5) 0.3652(3) 0.0177(17) Uani 1 d . . .
N41 N 0.2063(8) 0.0165(5) 0.3734(3) 0.0204(19) Uani 1 d . . .
N42 N 0.1323(8) 0.0321(5) 0.3343(3) 0.0199(18) Uani 1 d . . .
C11 C 0.6319(9) 0.0476(6) 0.3302(4) 0.018(2) Uani 1 d . . .
C12 C 0.6901(9) 0.0800(6) 0.2922(4) 0.023(2) Uani 1 d . . .
H12 H 0.7717 0.0778 0.2867 0.027 Uiso 1 calc R . .
C13 C 0.6011(9) 0.1158(6) 0.2648(4) 0.020(2) Uani 1 d . . .
C111 C 0.6802(9) -0.0014(6) 0.3682(4) 0.024(2) Uani 1 d . . .
C112 C 0.6081(11) -0.0555(6) 0.3895(4) 0.027(2) Uani 1 d . . .
H112 H 0.5270 -0.0594 0.3797 0.032 Uiso 1 calc R . .
C113 C 0.6546(12) -0.1020(7) 0.4239(4) 0.033(3) Uani 1 d . . .
H113 H 0.6051 -0.1377 0.4383 0.040 Uiso 1 calc R . .
C114 C 0.7742(12) -0.0982(7) 0.4386(4) 0.033(3) Uani 1 d . . .
H114 H 0.8056 -0.1300 0.4632 0.040 Uiso 1 calc R . .
C115 C 0.8447(12) -0.0482(8) 0.4170(5) 0.037(3) Uani 1 d . . .
H115 H 0.9265 -0.0470 0.4259 0.044 Uiso 1 calc R . .
C116 C 0.7999(10) 0.0010(6) 0.3821(5) 0.030(3) Uani 1 d . . .
H116 H 0.8505 0.0360 0.3678 0.036 Uiso 1 calc R . .
C131 C 0.6084(9) 0.1560(6) 0.2200(4) 0.022(2) Uani 1 d . . .
C132 C 0.5089(10) 0.1582(6) 0.1883(4) 0.026(2) Uani 1 d . . .
H132 H 0.4391 0.1316 0.1952 0.031 Uiso 1 calc R . .
C133 C 0.5135(11) 0.1999(6) 0.1467(4) 0.028(3) Uani 1 d . . .
H133 H 0.4464 0.2007 0.1252 0.034 Uiso 1 calc R . .
C134 C 0.6127(14) 0.2399(7) 0.1360(4) 0.040(3) Uani 1 d . . .
H134 H 0.6143 0.2681 0.1076 0.048 Uiso 1 calc R . .
C135 C 0.7114(11) 0.2382(7) 0.1681(4) 0.034(3) Uani 1 d . . .
H135 H 0.7811 0.2646 0.1611 0.041 Uiso 1 calc R . .
C136 C 0.7076(11) 0.1975(7) 0.2104(4) 0.031(3) Uani 1 d . . .
H136 H 0.7734 0.1984 0.2326 0.038 Uiso 1 calc R . .
C21 C 0.1719(10) 0.1441(6) 0.1854(4) 0.024(2) Uani 1 d . . .
C22 C 0.1125(10) 0.2133(6) 0.1843(4) 0.025(2) Uani 1 d . . .
H22 H 0.0736 0.2369 0.1577 0.030 Uiso 1 calc R . .
C23 C 0.1214(9) 0.2405(6) 0.2296(4) 0.021(2) Uani 1 d . . .
C211 C 0.1900(10) 0.0907(6) 0.1450(4) 0.027(2) Uani 1 d . . .
C212 C 0.2160(16) 0.1196(8) 0.1022(5) 0.053(4) Uani 1 d . . .
H212 H 0.2236 0.1731 0.0983 0.063 Uiso 1 calc R . .
C213 C 0.2315(17) 0.0713(9) 0.0644(5) 0.060(5) Uani 1 d . . .
H213 H 0.2493 0.0918 0.0348 0.073 Uiso 1 calc R . .
C214 C 0.2207(15) -0.0079(8) 0.0699(5) 0.048(4) Uani 1 d . . .
H214 H 0.2349 -0.0416 0.0448 0.058 Uiso 1 calc R . .
C215 C 0.1885(11) -0.0355(8) 0.1133(4) 0.035(3) Uani 1 d . . .
H215 H 0.1751 -0.0885 0.1169 0.042 Uiso 1 calc R . .
C216 C 0.1760(10) 0.0116(7) 0.1503(4) 0.029(3) Uani 1 d . . .
H216 H 0.1577 -0.0087 0.1800 0.035 Uiso 1 calc R . .
C231 C 0.0719(8) 0.3082(6) 0.2514(4) 0.017(2) Uani 1 d . . .
C232 C 0.1121(9) 0.3340(6) 0.2950(4) 0.022(2) Uani 1 d . . .
H232 H 0.1766 0.3090 0.3112 0.027 Uiso 1 calc R . .
C233 C 0.0594(10) 0.3966(6) 0.3160(4) 0.027(2) Uani 1 d . . .
H233 H 0.0867 0.4135 0.3464 0.032 Uiso 1 calc R . .
C234 C -0.0357(10) 0.4345(6) 0.2909(5) 0.033(3) Uani 1 d . . .
H234 H -0.0730 0.4767 0.3046 0.040 Uiso 1 calc R . .
C235 C -0.0729(10) 0.4096(6) 0.2469(5) 0.031(3) Uani 1 d . . .
H235 H -0.1349 0.4355 0.2298 0.037 Uiso 1 calc R . .
C236 C -0.0205(9) 0.3468(6) 0.2272(4) 0.024(2) Uani 1 d . . .
H236 H -0.0479 0.3298 0.1968 0.029 Uiso 1 calc R . .
C31 C 0.2380(9) 0.2412(6) 0.4240(4) 0.020(2) Uani 1 d . . .
C32 C 0.3456(9) 0.2769(6) 0.4377(4) 0.021(2) Uani 1 d . . .
H32 H 0.3650 0.3030 0.4663 0.025 Uiso 1 calc R . .
C33 C 0.4166(9) 0.2659(6) 0.4008(4) 0.021(2) Uani 1 d . . .
C311 C 0.1348(10) 0.2311(6) 0.4516(4) 0.025(2) Uani 1 d . . .
C312 C 0.0708(10) 0.1643(6) 0.4491(4) 0.026(2) Uani 1 d . . .
H312 H 0.0943 0.1242 0.4293 0.031 Uiso 1 calc R . .
C313 C -0.0270(11) 0.1553(8) 0.4752(5) 0.036(3) Uani 1 d . . .
H313 H -0.0709 0.1093 0.4727 0.043 Uiso 1 calc R . .
C314 C -0.0617(12) 0.2115(9) 0.5045(5) 0.042(3) Uani 1 d . . .
H314 H -0.1287 0.2046 0.5225 0.051 Uiso 1 calc R . .
C315 C 0.0038(12) 0.2801(8) 0.5077(4) 0.037(3) Uani 1 d . . .
H315 H -0.0188 0.3197 0.5281 0.045 Uiso 1 calc R . .
C316 C 0.1004(10) 0.2891(7) 0.4812(4) 0.027(2) Uani 1 d . . .
H316 H 0.1439 0.3353 0.4831 0.032 Uiso 1 calc R . .
C331 C 0.5425(9) 0.2829(6) 0.3975(4) 0.021(2) Uani 1 d . . .
C332 C 0.6133(9) 0.2405(6) 0.3688(4) 0.024(2) Uani 1 d . . .
H332 H 0.5783 0.2029 0.3485 0.028 Uiso 1 calc R . .
C333 C 0.7363(10) 0.2526(7) 0.3695(5) 0.032(3) Uani 1 d . . .
H333 H 0.7837 0.2233 0.3499 0.039 Uiso 1 calc R . .
C334 C 0.7872(10) 0.3077(7) 0.3991(4) 0.031(3) Uani 1 d . . .
H334 H 0.8698 0.3161 0.3999 0.037 Uiso 1 calc R . .
C335 C 0.7174(11) 0.3506(7) 0.4276(5) 0.037(3) Uani 1 d . . .
H335 H 0.7526 0.3886 0.4476 0.044 Uiso 1 calc R . .
C336 C 0.5973(10) 0.3383(6) 0.4272(4) 0.023(2) Uani 1 d . . .
H336 H 0.5509 0.3677 0.4472 0.028 Uiso 1 calc R . .
C41 C 0.1973(9) -0.0588(6) 0.3828(4) 0.020(2) Uani 1 d . . .
C42 C 0.1184(9) -0.0926(7) 0.3501(4) 0.024(2) Uani 1 d . . .
H42 H 0.0963 -0.1447 0.3482 0.028 Uiso 1 calc R . .
C43 C 0.0784(9) -0.0336(6) 0.3206(4) 0.021(2) Uani 1 d . . .
C411 C 0.2626(9) -0.0919(6) 0.4235(4) 0.020(2) Uani 1 d . . .
C412 C 0.2725(10) -0.0551(6) 0.4671(4) 0.022(2) Uani 1 d . . .
H412 H 0.2386 -0.0060 0.4699 0.026 Uiso 1 calc R . .
C413 C 0.3302(11) -0.0879(7) 0.5062(4) 0.032(3) Uani 1 d . . .
H413 H 0.3352 -0.0621 0.5356 0.038 Uiso 1 calc R . .
C414 C 0.3807(11) -0.1596(7) 0.5017(4) 0.033(3) Uani 1 d . . .
H414 H 0.4231 -0.1822 0.5279 0.040 Uiso 1 calc R . .
C415 C 0.3694(11) -0.1977(7) 0.4595(5) 0.034(3) Uani 1 d . . .
H415 H 0.4001 -0.2478 0.4574 0.041 Uiso 1 calc R . .
C416 C 0.3137(9) -0.1643(6) 0.4197(4) 0.025(2) Uani 1 d . . .
H416 H 0.3103 -0.1902 0.3903 0.031 Uiso 1 calc R . .
C431 C -0.0055(9) -0.0388(6) 0.2791(4) 0.020(2) Uani 1 d . . .
C432 C -0.0199(9) 0.0199(7) 0.2470(4) 0.025(2) Uani 1 d . . .
H432 H 0.0208 0.0665 0.2527 0.030 Uiso 1 calc R . .
C433 C -0.0941(10) 0.0115(7) 0.2061(4) 0.033(3) Uani 1 d . . .
H433 H -0.1028 0.0519 0.1840 0.040 Uiso 1 calc R . .
C434 C -0.1551(11) -0.0570(8) 0.1982(5) 0.034(3) Uani 1 d . . .
H434 H -0.2033 -0.0638 0.1701 0.041 Uiso 1 calc R . .
C435 C -0.1457(10) -0.1127(7) 0.2300(4) 0.031(3) Uani 1 d . . .
H435 H -0.1894 -0.1584 0.2251 0.037 Uiso 1 calc R . .
C436 C -0.0704(10) -0.1039(6) 0.2714(4) 0.027(2) Uani 1 d . . .
H436 H -0.0650 -0.1436 0.2940 0.032 Uiso 1 calc R . .
O1 O 0.8644(9) 0.1169(6) 0.0354(3) 0.046(2) Uani 1 d . . .
O2 O 0.6591(19) 0.0292(13) 0.0468(8) 0.042(5) Uiso 0.50 d P A 1
O2' O 0.628(2) 0.0521(15) 0.0558(9) 0.056(6) Uiso 0.50 d P A 2
C61 C 0.865(3) 0.1926(17) 0.0615(11) 0.047(7) Uiso 0.50 d P B 1
H61A H 0.8556 0.2344 0.0387 0.070 Uiso 0.50 calc PR B 1
H61B H 0.9398 0.1986 0.0800 0.070 Uiso 0.50 calc PR B 1
H61C H 0.7998 0.1937 0.0826 0.070 Uiso 0.50 calc PR B 1
C62 C 0.869(3) 0.0577(18) 0.0621(11) 0.049(7) Uiso 0.50 d P A 1
H62A H 0.9301 0.0656 0.0879 0.058 Uiso 0.50 calc PR A 1
H62B H 0.8927 0.0131 0.0436 0.058 Uiso 0.50 calc PR A 1
C63 C 0.751(3) 0.0412(18) 0.0830(11) 0.040(7) Uiso 0.50 d P A 1
H63A H 0.7590 -0.0047 0.1032 0.048 Uiso 0.50 calc PR A 1
H63B H 0.7298 0.0845 0.1031 0.048 Uiso 0.50 calc PR A 1
C61' C 0.947(3) 0.0510(17) 0.0432(11) 0.045(7) Uiso 0.50 d P B 2
H61D H 0.9907 0.0430 0.0149 0.068 Uiso 0.50 calc PR B 2
H61E H 0.9022 0.0051 0.0498 0.068 Uiso 0.50 calc PR B 2
H61F H 1.0029 0.0620 0.0699 0.068 Uiso 0.50 calc PR B 2
C62' C 0.798(3) 0.1330(18) 0.0741(11) 0.050(7) Uiso 0.50 d P A 2
H62C H 0.7484 0.1783 0.0665 0.061 Uiso 0.50 calc PR A 2
H62D H 0.8525 0.1466 0.1012 0.061 Uiso 0.50 calc PR A 2
C63' C 0.717(3) 0.0688(17) 0.0895(11) 0.039(6) Uiso 0.50 d P A 2
H63C H 0.7653 0.0225 0.0960 0.047 Uiso 0.50 calc PR A 2
H63D H 0.6818 0.0837 0.1191 0.047 Uiso 0.50 calc PR A 2
C64 C 0.5415(17) 0.0091(11) 0.0678(7) 0.070(5) Uiso 1 d . . .
H64A H 0.4806 0.0022 0.0423 0.104 Uiso 1 calc R C 1
H64B H 0.5184 0.0504 0.0885 0.104 Uiso 1 calc R C 1
H64C H 0.5505 -0.0381 0.0860 0.104 Uiso 1 calc R C 1

loop_
_atom_site_aniso_label
_atom_site_aniso_U_11
_atom_site_aniso_U_22
_atom_site_aniso_U_33
_atom_site_aniso_U_23
_atom_site_aniso_U_13
_atom_site_aniso_U_12
Tl1 0.0218(2) 0.0181(2) 0.0225(2) 0.00080(15) -0.00077(15) -0.00028(15)
Tl2 0.0213(2) 0.0195(2) 0.0234(2) 0.00070(15) 0.00359(15) -0.00067(15)
Tl3 0.01761(19) 0.0188(2) 0.0240(2) 0.00196(15) 0.00201(15) 0.00171(14)
Tl4 0.0202(2) 0.0165(2) 0.0305(2) -0.00178(16) 0.00368(16) 0.00052(14)
N11 0.016(4) 0.019(5) 0.026(5) 0.003(4) 0.000(4) 0.002(3)
N12 0.023(5) 0.025(5) 0.020(5) 0.002(4) 0.000(4) -0.006(4)
N21 0.017(4) 0.021(5) 0.029(5) -0.011(4) 0.002(4) 0.001(3)
N22 0.016(4) 0.011(4) 0.029(5) -0.005(3) 0.002(4) -0.005(3)
N31 0.020(4) 0.013(4) 0.029(5) 0.003(3) 0.001(4) 0.001(3)
N32 0.016(4) 0.014(4) 0.024(5) -0.003(3) 0.003(3) 0.004(3)
N41 0.029(5) 0.015(4) 0.017(4) 0.001(3) -0.003(4) 0.003(3)
N42 0.021(4) 0.013(4) 0.025(5) -0.004(3) 0.000(4) 0.000(3)
C11 0.018(5) 0.019(5) 0.018(5) -0.005(4) 0.007(4) -0.001(4)
C12 0.020(5) 0.020(6) 0.028(6) -0.008(4) 0.007(4) -0.001(4)
C13 0.020(5) 0.017(5) 0.024(6) -0.008(4) 0.003(4) 0.004(4)
C111 0.023(5) 0.020(6) 0.030(6) -0.002(4) -0.002(4) 0.002(4)
C112 0.035(6) 0.019(6) 0.028(6) 0.001(4) 0.011(5) 0.003(4)
C113 0.050(8) 0.019(6) 0.032(7) -0.003(5) 0.008(6) -0.004(5)
C114 0.046(8) 0.030(7) 0.023(6) 0.001(5) 0.002(5) 0.016(5)
C115 0.036(7) 0.046(8) 0.029(7) -0.002(6) -0.001(6) 0.012(6)
C116 0.026(6) 0.022(6) 0.041(7) -0.002(5) 0.000(5) 0.004(4)
C131 0.020(5) 0.020(6) 0.025(6) -0.005(4) 0.005(4) 0.005(4)
C132 0.029(6) 0.025(6) 0.025(6) -0.004(5) 0.005(5) -0.006(4)
C133 0.041(7) 0.026(6) 0.019(6) 0.001(4) 0.003(5) 0.000(5)
C134 0.077(10) 0.028(7) 0.017(6) -0.001(5) 0.011(6) 0.000(6)
C135 0.037(7) 0.046(8) 0.022(6) -0.007(5) 0.016(5) -0.009(6)
C136 0.030(6) 0.032(7) 0.033(7) 0.001(5) 0.006(5) -0.013(5)
C21 0.025(6) 0.018(5) 0.030(6) -0.004(4) -0.004(5) -0.007(4)
C22 0.026(6) 0.023(6) 0.026(6) 0.006(4) 0.001(5) 0.002(4)
C23 0.020(5) 0.019(5) 0.024(5) 0.001(4) 0.002(4) -0.006(4)
C211 0.035(6) 0.025(6) 0.019(5) -0.008(4) -0.007(5) 0.007(5)
C212 0.097(13) 0.034(8) 0.026(7) -0.011(6) -0.005(8) 0.009(8)
C213 0.099(14) 0.057(10) 0.024(7) 0.001(7) -0.005(8) -0.004(9)
C214 0.076(11) 0.037(8) 0.030(7) -0.018(6) -0.007(7) 0.018(7)
C215 0.040(7) 0.034(7) 0.029(7) -0.010(5) 0.001(6) -0.002(5)
C216 0.032(6) 0.029(6) 0.025(6) -0.007(5) -0.001(5) -0.003(5)
C231 0.014(5) 0.014(5) 0.024(5) 0.006(4) 0.004(4) 0.001(4)
C232 0.025(5) 0.012(5) 0.030(6) 0.003(4) 0.007(4) -0.002(4)
C233 0.022(6) 0.022(6) 0.037(7) -0.003(5) 0.012(5) -0.010(4)
C234 0.024(6) 0.014(6) 0.063(9) 0.008(5) 0.014(6) 0.004(4)
C235 0.027(6) 0.018(6) 0.048(8) 0.007(5) 0.004(5) 0.004(4)
C236 0.015(5) 0.027(6) 0.031(6) 0.004(5) 0.008(4) -0.001(4)
C31 0.029(6) 0.012(5) 0.019(5) 0.005(4) 0.002(4) 0.000(4)
C32 0.020(5) 0.017(5) 0.026(6) -0.007(4) 0.006(4) -0.010(4)
C33 0.020(5) 0.021(6) 0.022(5) 0.004(4) 0.000(4) 0.001(4)
C311 0.031(6) 0.028(6) 0.015(5) 0.005(4) 0.001(4) 0.007(5)
C312 0.027(6) 0.027(6) 0.022(6) 0.009(4) -0.001(4) -0.004(5)
C313 0.029(6) 0.043(8) 0.035(7) 0.012(6) -0.004(5) -0.015(5)
C314 0.036(7) 0.065(10) 0.028(7) 0.003(6) 0.007(6) -0.012(6)
C315 0.040(7) 0.049(8) 0.024(7) -0.007(5) 0.012(6) 0.002(6)
C316 0.027(6) 0.030(6) 0.024(6) -0.003(5) 0.003(5) 0.003(5)
C331 0.025(6) 0.017(5) 0.020(5) 0.005(4) -0.006(4) 0.002(4)
C332 0.018(5) 0.028(6) 0.025(6) -0.003(4) 0.002(4) 0.002(4)
C333 0.014(5) 0.037(7) 0.046(8) -0.001(6) 0.001(5) 0.002(5)
C334 0.012(5) 0.042(7) 0.038(7) -0.001(5) -0.002(5) -0.004(5)
C335 0.033(7) 0.036(7) 0.040(8) -0.004(6) -0.005(6) -0.014(5)
C336 0.028(6) 0.019(6) 0.024(6) 0.000(4) 0.012(4) -0.005(4)
C41 0.020(5) 0.015(5) 0.024(6) 0.002(4) 0.003(4) -0.001(4)
C42 0.022(5) 0.031(6) 0.018(5) -0.003(4) 0.001(4) -0.001(4)
C43 0.015(5) 0.022(6) 0.026(6) -0.003(4) 0.003(4) 0.006(4)
C411 0.013(5) 0.023(6) 0.024(5) 0.007(4) 0.005(4) 0.000(4)
C412 0.031(6) 0.016(5) 0.019(5) 0.000(4) -0.002(4) -0.002(4)
C413 0.035(7) 0.033(7) 0.028(6) 0.001(5) -0.003(5) -0.008(5)
C414 0.032(7) 0.032(7) 0.033(7) 0.009(5) -0.014(5) -0.002(5)
C415 0.033(7) 0.014(6) 0.053(8) 0.003(5) -0.006(6) 0.005(5)
C416 0.020(5) 0.014(5) 0.043(7) -0.001(5) 0.005(5) -0.003(4)
C431 0.018(5) 0.026(6) 0.017(5) -0.003(4) 0.004(4) 0.002(4)
C432 0.015(5) 0.032(6) 0.029(6) -0.004(5) 0.006(4) -0.003(4)
C433 0.026(6) 0.042(7) 0.031(7) -0.006(5) 0.004(5) -0.002(5)
C434 0.025(6) 0.047(8) 0.030(7) -0.004(6) -0.006(5) 0.002(5)
C435 0.024(6) 0.031(7) 0.037(7) -0.016(5) 0.001(5) -0.003(5)
C436 0.023(6) 0.021(6) 0.036(7) -0.007(5) 0.000(5) -0.001(4)
O1 0.056(6) 0.046(6) 0.037(6) 0.000(4) 0.007(5) 0.016(5)

loop_
_atom_type_symbol
_atom_type_description
_atom_type_scat_dispersion_real
_atom_type_scat_dispersion_imag
_atom_type_scat_source
Tl Tl -2.8358 9.6688 'International Tables Vol C Tables 4.2.6.8 and 6.1.1.4'
O O 0.0106 0.0060 'International Tables Vol C Tables 4.2.6.8 and 6.1.1.4'
N N 0.0061 0.0033 'International Tables Vol C Tables 4.2.6.8 and 6.1.1.4'
C C 0.0033 0.0016 'International Tables Vol C Tables 4.2.6.8 and 6.1.1.4'
H H 0.0000 0.0000 'International Tables Vol C Tables 4.2.6.8 and 6.1.1.4'

loop_
_geom_angle_atom_site_label_1
_geom_angle_atom_site_label_2
_geom_angle_atom_site_label_3
_geom_angle
_geom_angle_site_symmetry_1
_geom_angle_site_symmetry_3
_geom_angle_publ_flag
N41 Tl1 N11 95.5(3) . . ?
N41 Tl1 N32 97.2(3) . . ?
N11 Tl1 N32 81.3(3) . . ?
N41 Tl1 N31 76.5(2) . . ?
N11 Tl1 N31 101.9(3) . . ?
N32 Tl1 N31 28.1(2) . . ?
N32 Tl2 N22 86.8(3) . . ?
N32 Tl2 N12 84.4(3) . . ?
N22 Tl2 N12 91.8(3) . . ?
N42 Tl3 N31 89.6(3) . . ?
N42 Tl3 N22 85.8(3) . . ?
N31 Tl3 N22 84.8(3) . . ?
N21 Tl4 N12 81.5(3) . . ?
N21 Tl4 N42 81.4(3) . . ?
N12 Tl4 N42 110.5(3) . . ?
N21 Tl4 N11 104.4(3) . . ?
N12 Tl4 N11 27.4(2) . . ?
N42 Tl4 N11 99.2(2) . . ?
C11 N11 N12 108.9(8) . . ?
C11 N11 Tl1 116.9(7) . . ?
N12 N11 Tl1 125.7(6) . . ?
C11 N11 Tl4 134.9(7) . . ?
N12 N11 Tl4 69.1(5) . . ?
Tl1 N11 Tl4 95.6(3) . . ?
N11 N12 C13 108.3(9) . . ?
N11 N12 Tl2 125.9(7) . . ?
C13 N12 Tl2 103.2(6) . . ?
N11 N12 Tl4 83.5(5) . . ?
C13 N12 Tl4 133.0(7) . . ?
Tl2 N12 Tl4 105.3(3) . . ?
C21 N21 N22 105.4(8) . . ?
C21 N21 Tl4 135.5(7) . . ?
N22 N21 Tl4 118.6(6) . . ?
C23 N22 N21 108.6(8) . . ?
C23 N22 Tl3 106.0(6) . . ?
N21 N22 Tl3 122.5(6) . . ?
C23 N22 Tl2 106.0(6) . . ?
N21 N22 Tl2 99.0(5) . . ?
Tl3 N22 Tl2 113.6(3) . . ?
C31 N31 N32 108.0(8) . . ?
C31 N31 Tl3 121.4(7) . . ?
N32 N31 Tl3 129.2(6) . . ?
C31 N31 Tl1 97.6(6) . . ?
N32 N31 Tl1 69.6(5) . . ?
Tl3 N31 Tl1 111.8(3) . . ?
C33 N32 N31 106.6(8) . . ?
C33 N32 Tl2 121.6(7) . . ?
N31 N32 Tl2 123.3(6) . . ?
C33 N32 Tl1 94.5(6) . . ?
N31 N32 Tl1 82.3(5) . . ?
Tl2 N32 Tl1 118.7(3) . . ?
C41 N41 N42 107.7(8) . . ?
C41 N41 Tl1 116.1(7) . . ?
N42 N41 Tl1 130.7(6) . . ?
C43 N42 N41 107.9(8) . . ?
C43 N42 Tl3 129.9(6) . . ?
N41 N42 Tl3 113.3(6) . . ?
C43 N42 Tl4 90.1(6) . . ?
N41 N42 Tl4 93.7(6) . . ?
Tl3 N42 Tl4 113.9(3) . . ?
N11 C11 C12 108.8(9) . . ?
N11 C11 C111 122.3(9) . . ?
C12 C11 C111 128.9(10) . . ?
C13 C12 C11 104.6(9) . . ?
N12 C13 C12 109.3(10) . . ?
N12 C13 C131 121.6(9) . . ?
C12 C13 C131 129.1(10) . . ?
C116 C111 C112 118.6(10) . . ?
C116 C111 C11 120.6(10) . . ?
C112 C111 C11 120.7(10) . . ?
C113 C112 C111 120.2(12) . . ?
C112 C113 C114 121.1(12) . . ?
C115 C114 C113 118.9(11) . . ?
C114 C115 C116 121.6(12) . . ?
C115 C116 C111 119.6(12) . . ?
C136 C131 C132 119.6(11) . . ?
C136 C131 C13 121.0(10) . . ?
C132 C131 C13 119.2(10) . . ?
C133 C132 C131 119.4(11) . . ?
C134 C133 C132 121.7(12) . . ?
C133 C134 C135 118.6(11) . . ?
C136 C135 C134 120.3(12) . . ?
C131 C136 C135 120.3(12) . . ?
N21 C21 C22 111.9(10) . . ?
N21 C21 C211 120.2(10) . . ?
C22 C21 C211 127.9(10) . . ?
C23 C22 C21 105.9(10) . . ?
C22 C23 N22 108.2(9) . . ?
C22 C23 C231 132.0(10) . . ?
N22 C23 C231 119.6(9) . . ?
C212 C211 C216 119.7(11) . . ?
C212 C211 C21 119.6(11) . . ?
C216 C211 C21 120.6(11) . . ?
C211 C212 C213 120.4(14) . . ?
C212 C213 C214 120.0(15) . . ?
C215 C214 C213 118.3(12) . . ?
C216 C215 C214 121.4(12) . . ?
C215 C216 C211 120.1(12) . . ?
C232 C231 C236 119.1(10) . . ?
C232 C231 C23 122.2(9) . . ?
C236 C231 C23 118.7(10) . . ?
C231 C232 C233 121.1(10) . . ?
C232 C233 C234 118.9(11) . . ?
C235 C234 C233 119.6(11) . . ?
C234 C235 C236 120.5(11) . . ?
C235 C236 C231 120.9(11) . . ?
N31 C31 C32 110.1(9) . . ?
N31 C31 C311 121.7(10) . . ?
C32 C31 C311 128.2(10) . . ?
C33 C32 C31 105.5(9) . . ?
C32 C33 N32 109.9(9) . . ?
C32 C33 C331 129.7(10) . . ?
N32 C33 C331 120.1(9) . . ?
C312 C311 C316 119.1(11) . . ?
C312 C311 C31 120.9(10) . . ?
C316 C311 C31 120.0(10) . . ?
C311 C312 C313 120.5(12) . . ?
C314 C313 C312 121.1(12) . . ?
C313 C314 C315 119.0(12) . . ?
C316 C315 C314 119.7(12) . . ?
C315 C316 C311 120.6(11) . . ?
C332 C331 C336 118.0(10) . . ?
C332 C331 C33 121.8(10) . . ?
C336 C331 C33 119.9(10) . . ?
C331 C332 C333 121.0(11) . . ?
C334 C333 C332 119.4(11) . . ?
C333 C334 C335 120.1(10) . . ?
C336 C335 C334 120.5(11) . . ?
C335 C336 C331 120.9(10) . . ?
N41 C41 C42 109.7(10) . . ?
N41 C41 C411 120.3(9) . . ?
C42 C41 C411 129.9(10) . . ?
C41 C42 C43 105.2(10) . . ?
N42 C43 C42 109.6(9) . . ?
N42 C43 C431 122.9(9) . . ?
C42 C43 C431 127.5(10) . . ?
C412 C411 C416 118.4(10) . . ?
C412 C411 C41 122.1(10) . . ?
C416 C411 C41 119.5(10) . . ?
C413 C412 C411 122.1(10) . . ?
C412 C413 C414 118.7(11) . . ?
C415 C414 C413 120.2(11) . . ?
C414 C415 C416 121.3(11) . . ?
C415 C416 C411 119.2(11) . . ?
C436 C431 C432 118.4(10) . . ?
C436 C431 C43 119.7(10) . . ?
C432 C431 C43 121.9(10) . . ?
C431 C432 C433 120.8(11) . . ?
C434 C433 C432 119.3(12) . . ?
C435 C434 C433 120.2(12) . . ?
C434 C435 C436 120.1(11) . . ?
C431 C436 C435 121.0(11) . . ?
C62 O1 C62' 72.9(19) . . ?
C62 O1 C61' 44.4(17) . . ?
C62' O1 C61' 113.8(19) . . ?
C62 O1 C61 115(2) . . ?
C62' O1 C61 55.1(17) . . ?
C61' O1 C61 128.2(18) . . ?
C63 O2 C64 112(2) . . ?
C64 O2' C63' 118(2) . . ?
O1 C62 C63 112(3) . . ?
O2 C63 C62 112(2) . . ?
O1 C62' C63' 116(2) . . ?
O2' C63' C62' 112(3) . . ?
O2' C64 O2 22.5(13) . . ?

loop_
_geom_bond_atom_site_label_1
_geom_bond_atom_site_label_2
_geom_bond_distance
_geom_bond_site_symmetry_2
_geom_bond_publ_flag
Tl1 N41 2.628(9) . ?
Tl1 N11 2.706(9) . ?
Tl1 N32 2.794(8) . ?
Tl1 N31 2.953(8) . ?
Tl2 N32 2.563(9) . ?
Tl2 N22 2.696(8) . ?
Tl2 N12 2.718(9) . ?
Tl3 N42 2.542(8) . ?
Tl3 N31 2.597(9) . ?
Tl3 N22 2.682(9) . ?
Tl4 N21 2.632(9) . ?
Tl4 N12 2.757(9) . ?
Tl4 N42 2.878(9) . ?
Tl4 N11 2.932(9) . ?
N11 C11 1.353(13) . ?
N11 N12 1.356(12) . ?
N12 C13 1.368(14) . ?
N21 C21 1.335(14) . ?
N21 N22 1.412(12) . ?
N22 C23 1.379(13) . ?
N31 C31 1.339(14) . ?
N31 N32 1.405(12) . ?
N32 C33 1.383(13) . ?
N41 C41 1.356(13) . ?
N41 N42 1.383(12) . ?
N42 C43 1.353(14) . ?
C11 C12 1.420(15) . ?
C11 C111 1.464(15) . ?
C12 C13 1.391(15) . ?
C13 C131 1.462(15) . ?
C111 C116 1.395(16) . ?
C111 C112 1.415(15) . ?
C112 C113 1.358(17) . ?
C113 C114 1.400(18) . ?
C114 C115 1.360(19) . ?
C115 C116 1.390(17) . ?
C131 C136 1.383(15) . ?
C131 C132 1.405(15) . ?
C132 C133 1.397(16) . ?
C133 C134 1.378(18) . ?
C134 C135 1.40(2) . ?
C135 C136 1.404(17) . ?
C21 C22 1.390(15) . ?
C21 C211 1.508(15) . ?
C22 C23 1.375(15) . ?
C23 C231 1.467(14) . ?
C211 C212 1.367(19) . ?
C211 C216 1.407(17) . ?
C212 C213 1.39(2) . ?
C213 C214 1.41(2) . ?
C214 C215 1.39(2) . ?
C215 C216 1.355(16) . ?
C231 C232 1.373(15) . ?
C231 C236 1.398(14) . ?
C232 C233 1.403(15) . ?
C233 C234 1.425(17) . ?
C234 C235 1.369(19) . ?
C235 C236 1.388(16) . ?
C31 C32 1.408(14) . ?
C31 C311 1.460(15) . ?
C32 C33 1.373(15) . ?
C33 C331 1.470(15) . ?
C311 C312 1.380(16) . ?
C311 C316 1.393(15) . ?
C312 C313 1.382(17) . ?
C313 C314 1.36(2) . ?
C314 C315 1.42(2) . ?
C315 C316 1.378(17) . ?
C331 C332 1.395(15) . ?
C331 C336 1.410(15) . ?
C332 C333 1.413(15) . ?
C333 C334 1.386(17) . ?
C334 C335 1.389(18) . ?
C335 C336 1.382(16) . ?
C41 C42 1.388(15) . ?
C41 C411 1.458(14) . ?
C42 C43 1.393(15) . ?
C43 C431 1.477(15) . ?
C411 C412 1.396(15) . ?
C411 C416 1.406(15) . ?
C412 C413 1.385(16) . ?
C413 C414 1.392(18) . ?
C414 C415 1.375(18) . ?
C415 C416 1.395(17) . ?
C431 C436 1.370(15) . ?
C431 C432 1.380(16) . ?
C432 C433 1.405(16) . ?
C433 C434 1.400(18) . ?
C434 C435 1.334(18) . ?
C435 C436 1.423(16) . ?
O1 C62 1.29(3) . ?
O1 C62' 1.40(3) . ?
O1 C61' 1.50(3) . ?
O1 C61 1.52(3) . ?
O2 C63 1.44(4) . ?
O2 C64 1.54(3) . ?
O2' C64 1.30(3) . ?
O2' C63' 1.38(4) . ?
C62 C63 1.53(4) . ?
C62' C63' 1.53(4) . ?
